data_7049444
loop_
_publ_author_name
'Nefedov, Sergey E.'
'Birin, Kirill P.'
'Bessmertnykh-Lemeune, Alla'
'Enakieva, Yulia Y.'
'Sinelshchikova, Anna A.'
'Gorbunova, Yulia G.'
'Tsivadze, Aslan Y.'
'Stern, Christine'
'Fang, Yuanyuan'
'Kadish, Karl M.'

_publ_section_title
;
 Coordination self-assembly through weak interactions in
 meso-dialkoxyphosphoryl-substituted zinc porphyrinates.
;
_journal_issue 16
_journal_name_full 'Dalton transactions (Cambridge, England : 2003)'
_journal_page_first 5372
_journal_page_last 5383
_journal_paper_doi 10.1039/c9dt00706g
_journal_volume 48
_journal_year 2019
_chemical_formula_sum 'C38 H27 N5 O4 P Zn'
_chemical_formula_weight 713.98
_space_group_crystal_system monoclinic
_space_group_IT_number 15
_space_group_name_Hall '-C 2yc'
_space_group_name_H-M_alt 'C 1 2/c 1'
_symmetry_space_group_name_Hall '-C 2yc'
_symmetry_space_group_name_H-M 'C 1 2/c 1'
_atom_sites_solution_hydrogens mixed
_audit_creation_method SHELXL-2014/7
_audit_update_record
;
2018-05-23 deposited with the CCDC.    2019-03-25 downloaded from the CCDC.
;
_cell_angle_alpha 90
_cell_angle_beta 117.342(2)
_cell_angle_gamma 90
_cell_formula_units_Z 8
_cell_length_a 33.220(5)
_cell_length_b 10.1145(15)
_cell_length_c 23.218(3)
_cell_measurement_reflns_used 2392
_cell_measurement_temperature 150(2)
_cell_measurement_theta_max 21.44
_cell_measurement_theta_min 2.21
_cell_volume 6929.8(17)
_computing_structure_refinement 'SHELXL-2014/7 (Sheldrick, 2014)'
_diffrn_ambient_temperature 150(2)
_diffrn_measured_fraction_theta_full 0.999
_diffrn_measured_fraction_theta_max 0.999
_diffrn_measurement_device_type 'Bruker APEX-II CCD'
_diffrn_measurement_method '\f and \w scans'
_diffrn_radiation_type MoK\a
_diffrn_radiation_wavelength 0.71073
_diffrn_reflns_av_R_equivalents 0.1455
_diffrn_reflns_av_unetI/netI 0.1464
_diffrn_reflns_Laue_measured_fraction_full 0.999
_diffrn_reflns_Laue_measured_fraction_max 0.999
_diffrn_reflns_limit_h_max 46
_diffrn_reflns_limit_h_min -46
_diffrn_reflns_limit_k_max 14
_diffrn_reflns_limit_k_min -14
_diffrn_reflns_limit_l_max 32
_diffrn_reflns_limit_l_min -32
_diffrn_reflns_number 39845
_diffrn_reflns_point_group_measured_fraction_full 0.999
_diffrn_reflns_point_group_measured_fraction_max 0.999
_diffrn_reflns_theta_full 25.242
_diffrn_reflns_theta_max 30.000
_diffrn_reflns_theta_min 2.476
_exptl_absorpt_coefficient_mu 0.803
_exptl_crystal_colour purple
_exptl_crystal_density_diffrn 1.369
_exptl_crystal_description prizm
_exptl_crystal_F_000 2936
_exptl_crystal_size_max 0.220
_exptl_crystal_size_mid 0.200
_exptl_crystal_size_min 0.180
_refine_diff_density_max 0.593
_refine_diff_density_min -0.412
_refine_diff_density_rms 0.087
_refine_ls_extinction_method none
_refine_ls_goodness_of_fit_ref 0.957
_refine_ls_hydrogen_treatment constr
_refine_ls_matrix_type full
_refine_ls_number_parameters 452
_refine_ls_number_reflns 10104
_refine_ls_number_restraints 0
_refine_ls_restrained_S_all 0.957
_refine_ls_R_factor_all 0.1525
_refine_ls_R_factor_gt 0.0616
_refine_ls_shift/su_max 0.000
_refine_ls_shift/su_mean 0.000
_refine_ls_structure_factor_coef Fsqd
_refine_ls_weighting_details 'w=1/[\s^2^(Fo^2^)+(0.0586P)^2^] where P=(Fo^2^+2Fc^2^)/3'
_refine_ls_weighting_scheme calc
_refine_ls_wR_factor_gt 0.1170
_refine_ls_wR_factor_ref 0.1514
_reflns_Friedel_coverage 0.000
_reflns_number_gt 4945
_reflns_number_total 10104
_reflns_threshold_expression 'I > 2\s(I)'
_cod_data_source_file c9dt00706g2.cif
_cod_data_source_block mznCN
_cod_depositor_comments 'Adding full bibliography for 7049441--7049445.cif.'
_cod_original_cell_volume 6929.6(18)
_cod_database_code 7049444
_shelx_shelxl_version_number 2014/7
_shelx_space_group_comment
;
The symmetry employed for this shelxl refinement is uniquely defined
by the following loop, which should always be used as a source of
symmetry information in preference to the above space-group names.
They are only intended as comments.
;
_shelx_estimated_absorpt_t_min 0.843
_shelx_estimated_absorpt_t_max 0.869

loop_
_space_group_symop_operation_xyz
'x, y, z'
'-x, y, -z+1/2'
'x+1/2, y+1/2, z'
'-x+1/2, y+1/2, -z+1/2'
'-x, -y, -z'
'x, -y, z-1/2'
'-x+1/2, -y+1/2, -z'
'x+1/2, -y+1/2, z-1/2'

loop_
_atom_site_label
_atom_site_type_symbol
_atom_site_fract_x
_atom_site_fract_y
_atom_site_fract_z
_atom_site_U_iso_or_equiv
_atom_site_adp_type
_atom_site_occupancy
_atom_site_site_symmetry_order
_atom_site_calc_flag
_atom_site_refinement_flags_posn
_atom_site_refinement_flags_adp
_atom_site_refinement_flags_occupancy
_atom_site_disorder_assembly
_atom_site_disorder_group
Zn1 Zn 0.19440(2) 0.29102(4) 0.10476(2) 0.02388(12) Uani 1 1 d . . . . .
P1 P 0.19293(3) 0.44729(9) 0.22927(5) 0.0273(2) Uani 1 1 d . . . . .
O1 O 0.20623(8) 0.4281(3) 0.17765(12) 0.0330(6) Uani 1 1 d . . . . .
O2 O 0.18998(12) 0.3157(3) 0.26126(14) 0.0619(10) Uani 1 1 d . . . . .
O3 O 0.14326(8) 0.4978(3) 0.20120(14) 0.0443(7) Uani 1 1 d . . . . .
N1 N 0.18836(9) 0.1238(3) 0.15141(14) 0.0257(7) Uani 1 1 d . . . . .
N2 N 0.12424(9) 0.3025(3) 0.05608(14) 0.0249(6) Uani 1 1 d . . . . .
N3 N 0.19689(9) 0.4119(3) 0.03431(14) 0.0278(7) Uani 1 1 d . . . . .
N4 N 0.26078(9) 0.2355(3) 0.13184(14) 0.0250(7) Uani 1 1 d . . . . .
N5 N -0.05044(14) -0.1993(5) 0.1761(2) 0.0751(14) Uani 1 1 d . . . . .
N6 N 0.44748(12) 0.7281(4) 0.0353(2) 0.0538(10) Uani 1 1 d . . . . .
C1 C 0.22254(11) 0.0461(4) 0.19376(18) 0.0299(9) Uani 1 1 d . . . . .
C2 C 0.20361(13) -0.0510(5) 0.2211(2) 0.0506(13) Uani 1 1 d . . . . .
H2A H 0.2199 -0.1182 0.2515 0.061 Uiso 1 1 calc R U . . .
C3 C 0.15929(13) -0.0277(4) 0.1956(2) 0.0416(11) Uani 1 1 d . . . . .
H3A H 0.1381 -0.0756 0.2045 0.050 Uiso 1 1 calc R U . . .
C4 C 0.14919(11) 0.0826(4) 0.15231(17) 0.0270(8) Uani 1 1 d . . . . .
C5 C 0.10626(11) 0.1378(4) 0.11777(17) 0.0276(8) Uani 1 1 d . . . . .
C6 C 0.06900(11) 0.0752(4) 0.12812(17) 0.0280(8) Uani 1 1 d . . . . .
C7 C 0.06513(16) 0.0998(5) 0.1839(2) 0.0614(15) Uani 1 1 d . . . . .
H7A H 0.0845 0.1628 0.2144 0.074 Uiso 1 1 calc R U . . .
C8 C 0.03340(16) 0.0336(6) 0.1956(2) 0.0687(17) Uani 1 1 d . . . . .
H8A H 0.0306 0.0525 0.2337 0.082 Uiso 1 1 calc R U . . .
C9 C 0.00557(12) -0.0601(4) 0.1523(2) 0.0367(10) Uani 1 1 d . . . . .
C10 C -0.02595(15) -0.1366(5) 0.1652(2) 0.0519(12) Uani 1 1 d . . . . .
C11 C 0.00802(13) -0.0803(4) 0.0960(2) 0.0384(10) Uani 1 1 d . . . . .
H11A H -0.0121 -0.1408 0.0647 0.046 Uiso 1 1 calc R U . . .
C12 C 0.03954(12) -0.0133(4) 0.08425(19) 0.0370(10) Uani 1 1 d . . . . .
H12A H 0.0409 -0.0286 0.0448 0.044 Uiso 1 1 calc R U . . .
C13 C 0.09471(11) 0.2419(4) 0.07342(17) 0.0260(8) Uani 1 1 d . . . . .
C14 C 0.05035(12) 0.2997(4) 0.03786(19) 0.0349(9) Uani 1 1 d . . . . .
H14A H 0.0239 0.2761 0.0415 0.042 Uiso 1 1 calc R U . . .
C15 C 0.05316(12) 0.3936(4) -0.00150(19) 0.0375(10) Uani 1 1 d . . . . .
H15A H 0.0293 0.4481 -0.0310 0.045 Uiso 1 1 calc R U . . .
C16 C 0.09971(12) 0.3943(4) 0.01038(18) 0.0323(9) Uani 1 1 d . . . . .
C17 C 0.11728(12) 0.4783(4) -0.01993(19) 0.0362(10) Uani 1 1 d . . . . .
H17A H 0.0964 0.5366 -0.0516 0.043 Uiso 1 1 calc R U . . .
C18 C 0.16186(12) 0.4863(4) -0.00905(18) 0.0330(9) Uani 1 1 d . . . . .
C19 C 0.17862(13) 0.5791(4) -0.03977(19) 0.0408(10) Uani 1 1 d . . . . .
H19A H 0.1612 0.6429 -0.0715 0.049 Uiso 1 1 calc R U . . .
C20 C 0.22319(13) 0.5590(4) -0.01544(18) 0.0370(10) Uani 1 1 d . . . . .
H20A H 0.2434 0.6054 -0.0267 0.044 Uiso 1 1 calc R U . . .
C21 C 0.23469(12) 0.4533(4) 0.03114(18) 0.0297(8) Uani 1 1 d . . . . .
C22 C 0.27847(12) 0.4012(4) 0.06846(18) 0.0276(8) Uani 1 1 d . . . . .
C23 C 0.31671(12) 0.4653(4) 0.06161(18) 0.0296(8) Uani 1 1 d . . . . .
C24 C 0.31718(13) 0.4699(4) 0.0021(2) 0.0370(10) Uani 1 1 d . . . . .
H24A H 0.2937 0.4279 -0.0346 0.044 Uiso 1 1 calc R U . . .
C25 C 0.35174(14) 0.5355(4) -0.0043(2) 0.0398(10) Uani 1 1 d . . . . .
H25A H 0.3522 0.5369 -0.0449 0.048 Uiso 1 1 calc R U . . .
C26 C 0.38533(13) 0.5984(4) 0.0487(2) 0.0348(9) Uani 1 1 d . . . . .
C27 C 0.42043(14) 0.6702(4) 0.0417(2) 0.0395(10) Uani 1 1 d . . . . .
C28 C 0.38560(13) 0.5929(4) 0.1079(2) 0.0388(10) Uani 1 1 d . . . . .
H28A H 0.4093 0.6341 0.1446 0.047 Uiso 1 1 calc R U . . .
C29 C 0.35141(12) 0.5274(4) 0.11421(19) 0.0378(10) Uani 1 1 d . . . . .
H29A H 0.3516 0.5249 0.1553 0.045 Uiso 1 1 calc R U . . .
C30 C 0.28977(12) 0.2970(4) 0.11237(18) 0.0284(8) Uani 1 1 d . . . . .
C31 C 0.33314(13) 0.2345(4) 0.1433(2) 0.0376(10) Uani 1 1 d . . . . .
H31A H 0.3589 0.2567 0.1377 0.045 Uiso 1 1 calc R U . . .
C32 C 0.33098(12) 0.1387(4) 0.18193(19) 0.0360(10) Uani 1 1 d . . . . .
H32A H 0.3549 0.0810 0.2084 0.043 Uiso 1 1 calc R U . . .
C33 C 0.28574(12) 0.1394(4) 0.17590(17) 0.0277(8) Uani 1 1 d . . . . .
C34 C 0.2003(3) 0.2862(7) 0.3244(3) 0.0544(18) Uani 0.7 1 d . . P A 1
H34A H 0.1770 0.2244 0.3237 0.065 Uiso 0.7 1 calc R U P A 1
H34B H 0.1979 0.3686 0.3456 0.065 Uiso 0.7 1 calc R U P A 1
C34A C 0.2199(5) 0.2299(15) 0.2975(7) 0.044(4) Uani 0.3 1 d . . P A 2
H34C H 0.2429 0.2279 0.2817 0.052 Uiso 0.3 1 calc R U P A 2
H34D H 0.2043 0.1433 0.2858 0.052 Uiso 0.3 1 calc R U P A 2
C35 C 0.2440(2) 0.2290(6) 0.3641(3) 0.098(2) Uani 1 1 d . . . . .
H35D H 0.2476 0.2122 0.4069 0.147 Uiso 0.5 1 d R U P A .
H35E H 0.2467 0.1474 0.3449 0.147 Uiso 0.5 1 d R U P . .
H35F H 0.2670 0.2894 0.3665 0.147 Uiso 0.5 1 d R U P . .
H35A H 0.2634 0.1529 0.3781 0.147 Uiso 0.5 1 d R U P . .
H35B H 0.2620 0.3078 0.3777 0.147 Uiso 0.5 1 d R U P . .
H35C H 0.2235 0.2269 0.3828 0.147 Uiso 0.5 1 d R U P . .
C36 C 0.12833(18) 0.6027(6) 0.1531(3) 0.0769(18) Uani 1 1 d . . . . .
H36A H 0.1311 0.5740 0.1143 0.092 Uiso 1 1 calc R U . . .
H36B H 0.1473 0.6824 0.1711 0.092 Uiso 1 1 calc R U . . .
C37 C 0.0795(2) 0.6334(8) 0.1350(3) 0.128(3) Uani 1 1 d . . . . .
H37A H 0.0680 0.6994 0.1002 0.191 Uiso 1 1 calc R U . . .
H37B H 0.0775 0.6683 0.1730 0.191 Uiso 1 1 calc R U . . .
H37C H 0.0614 0.5525 0.1201 0.191 Uiso 1 1 calc R U . . .
C38 C 0.23136(11) 0.5553(4) 0.29198(18) 0.0275(8) Uani 1 1 d . . . . .

loop_
_atom_site_aniso_label
_atom_site_aniso_U_11
_atom_site_aniso_U_22
_atom_site_aniso_U_33
_atom_site_aniso_U_23
_atom_site_aniso_U_13
_atom_site_aniso_U_12
Zn1 0.0204(2) 0.0264(2) 0.0259(2) 0.00316(19) 0.01156(16) 0.00040(18)
P1 0.0235(5) 0.0263(5) 0.0306(5) -0.0051(4) 0.0113(4) -0.0023(4)
O1 0.0280(14) 0.0420(16) 0.0314(15) -0.0086(12) 0.0157(12) -0.0054(12)
O2 0.094(3) 0.0426(19) 0.0335(18) 0.0014(15) 0.0154(18) -0.0307(18)
O3 0.0257(14) 0.0575(19) 0.0431(17) -0.0172(15) 0.0100(13) 0.0030(13)
N1 0.0205(15) 0.0285(17) 0.0298(17) 0.0020(14) 0.0130(13) -0.0032(13)
N2 0.0193(14) 0.0292(16) 0.0258(15) 0.0019(14) 0.0099(12) 0.0014(13)
N3 0.0222(15) 0.0334(18) 0.0289(17) 0.0063(14) 0.0127(14) 0.0019(13)
N4 0.0239(15) 0.0245(16) 0.0309(17) 0.0056(13) 0.0164(13) 0.0019(12)
N5 0.051(3) 0.106(4) 0.078(3) 0.002(3) 0.039(2) -0.028(3)
N6 0.040(2) 0.055(3) 0.078(3) 0.008(2) 0.037(2) -0.0057(19)
C1 0.0196(18) 0.035(2) 0.031(2) 0.0090(17) 0.0076(16) -0.0022(16)
C2 0.030(2) 0.054(3) 0.058(3) 0.030(2) 0.012(2) -0.006(2)
C3 0.025(2) 0.053(3) 0.042(2) 0.017(2) 0.0108(19) -0.0079(19)
C4 0.0212(18) 0.033(2) 0.026(2) 0.0043(16) 0.0100(16) -0.0014(15)
C5 0.0234(18) 0.037(2) 0.026(2) -0.0050(17) 0.0139(16) -0.0065(16)
C6 0.0200(18) 0.036(2) 0.028(2) -0.0003(17) 0.0106(16) -0.0012(15)
C7 0.059(3) 0.088(4) 0.053(3) -0.037(3) 0.040(3) -0.046(3)
C8 0.064(3) 0.113(5) 0.052(3) -0.032(3) 0.047(3) -0.047(3)
C9 0.027(2) 0.049(3) 0.038(2) 0.001(2) 0.0179(18) -0.0082(18)
C10 0.040(3) 0.068(3) 0.052(3) 0.003(3) 0.025(2) -0.008(2)
C11 0.031(2) 0.038(2) 0.045(3) -0.0080(19) 0.0169(19) -0.0101(18)
C12 0.031(2) 0.050(3) 0.032(2) -0.0060(19) 0.0163(18) -0.0092(19)
C13 0.0178(17) 0.032(2) 0.0267(19) -0.0052(16) 0.0090(15) -0.0021(14)
C14 0.0203(18) 0.042(2) 0.041(2) -0.003(2) 0.0128(17) -0.0005(18)
C15 0.0227(19) 0.045(2) 0.039(2) 0.007(2) 0.0092(18) 0.0061(17)
C16 0.0213(18) 0.039(2) 0.033(2) 0.0006(18) 0.0088(17) 0.0009(16)
C17 0.026(2) 0.041(2) 0.035(2) 0.0130(19) 0.0075(17) 0.0057(17)
C18 0.032(2) 0.035(2) 0.031(2) 0.0108(18) 0.0135(18) 0.0053(17)
C19 0.040(2) 0.044(3) 0.035(2) 0.017(2) 0.015(2) 0.0048(19)
C20 0.036(2) 0.042(2) 0.034(2) 0.0127(19) 0.0171(19) -0.0054(19)
C21 0.032(2) 0.029(2) 0.031(2) 0.0062(17) 0.0167(17) -0.0007(16)
C22 0.0270(19) 0.031(2) 0.032(2) 0.0030(17) 0.0198(17) -0.0010(16)
C23 0.0287(19) 0.031(2) 0.035(2) 0.0055(17) 0.0191(18) 0.0011(16)
C24 0.042(2) 0.039(2) 0.039(2) -0.0074(19) 0.027(2) -0.0076(19)
C25 0.046(2) 0.044(3) 0.042(3) -0.003(2) 0.032(2) -0.003(2)
C26 0.030(2) 0.033(2) 0.050(3) 0.0015(19) 0.026(2) -0.0020(17)
C27 0.037(2) 0.037(2) 0.050(3) 0.000(2) 0.026(2) -0.0023(18)
C28 0.027(2) 0.048(3) 0.035(2) 0.003(2) 0.0090(18) -0.0074(18)
C29 0.031(2) 0.054(3) 0.028(2) 0.0070(19) 0.0135(18) 0.0004(19)
C30 0.0275(18) 0.030(2) 0.034(2) 0.0038(18) 0.0191(16) 0.0014(17)
C31 0.026(2) 0.044(3) 0.048(3) 0.014(2) 0.0207(19) 0.0045(17)
C32 0.025(2) 0.040(2) 0.044(2) 0.013(2) 0.0175(18) 0.0104(17)
C33 0.0250(19) 0.027(2) 0.032(2) 0.0022(16) 0.0133(16) 0.0011(15)
C34 0.094(6) 0.038(4) 0.049(4) -0.001(3) 0.049(4) 0.001(4)
C34A 0.053(9) 0.052(10) 0.027(8) -0.002(7) 0.019(7) 0.005(8)
C35 0.124(6) 0.082(5) 0.068(4) 0.015(4) 0.027(4) 0.009(4)
C36 0.073(4) 0.073(4) 0.056(3) 0.000(3) 0.004(3) 0.036(3)
C37 0.079(5) 0.149(7) 0.105(5) -0.016(5) -0.001(4) 0.077(5)
C38 0.0228(18) 0.026(2) 0.034(2) -0.0077(16) 0.0135(16) -0.0030(15)

loop_
_atom_type_symbol
_atom_type_description
_atom_type_scat_dispersion_real
_atom_type_scat_dispersion_imag
_atom_type_scat_source
C C 0.0033 0.0016 'International Tables Vol C Tables 4.2.6.8 and 6.1.1.4'
H H 0.0000 0.0000 'International Tables Vol C Tables 4.2.6.8 and 6.1.1.4'
N N 0.0061 0.0033 'International Tables Vol C Tables 4.2.6.8 and 6.1.1.4'
O O 0.0106 0.0060 'International Tables Vol C Tables 4.2.6.8 and 6.1.1.4'
P P 0.1023 0.0942 'International Tables Vol C Tables 4.2.6.8 and 6.1.1.4'
Zn Zn 0.2839 1.4301 'International Tables Vol C Tables 4.2.6.8 and 6.1.1.4'

loop_
_geom_angle_atom_site_label_1
_geom_angle_atom_site_label_2
_geom_angle_atom_site_label_3
_geom_angle
_geom_angle_site_symmetry_1
_geom_angle_site_symmetry_3
N1 Zn1 N4 88.02(11) . .
N1 Zn1 N3 160.76(12) . .
N4 Zn1 N3 88.66(11) . .
N1 Zn1 N2 88.63(11) . .
N4 Zn1 N2 162.30(11) . .
N3 Zn1 N2 88.80(11) . .
N1 Zn1 O1 98.42(11) . .
N4 Zn1 O1 99.00(10) . .
N3 Zn1 O1 100.82(11) . .
N2 Zn1 O1 98.69(10) . .
O1 P1 O2 112.73(17) . .
O1 P1 O3 111.13(16) . .
O2 P1 O3 101.23(19) . .
O1 P1 C38 111.91(16) . .
O2 P1 C38 108.16(17) . .
O3 P1 C38 111.19(16) . .
P1 O1 Zn1 137.47(16) . .
C34A O2 P1 133.5(8) . .
C34 O2 P1 131.1(4) . .
C36 O3 P1 118.9(3) . .
C1 N1 C4 107.1(3) . .
C1 N1 Zn1 127.0(2) . .
C4 N1 Zn1 125.2(2) . .
C16 N2 C13 106.4(3) . .
C16 N2 Zn1 125.6(2) . .
C13 N2 Zn1 126.4(2) . .
C21 N3 C18 106.7(3) . .
C21 N3 Zn1 126.7(2) . .
C18 N3 Zn1 125.3(2) . .
C33 N4 C30 106.7(3) . .
C33 N4 Zn1 127.5(2) . .
C30 N4 Zn1 125.6(2) . .
N1 C1 C38 125.9(3) . 4_545
N1 C1 C2 108.7(3) . .
C38 C1 C2 125.4(3) 4_545 .
C3 C2 C1 107.3(4) . .
C2 C3 C4 107.7(3) . .
N1 C4 C5 126.5(3) . .
N1 C4 C3 109.2(3) . .
C5 C4 C3 124.3(3) . .
C4 C5 C13 126.0(3) . .
C4 C5 C6 116.1(3) . .
C13 C5 C6 117.9(3) . .
C12 C6 C7 118.2(3) . .
C12 C6 C5 121.0(3) . .
C7 C6 C5 120.8(3) . .
C8 C7 C6 120.4(4) . .
C7 C8 C9 120.4(4) . .
C11 C9 C8 119.1(4) . .
C11 C9 C10 119.3(4) . .
C8 C9 C10 121.6(4) . .
N5 C10 C9 178.7(6) . .
C9 C11 C12 120.2(4) . .
C6 C12 C11 121.5(4) . .
N2 C13 C5 124.4(3) . .
N2 C13 C14 109.5(3) . .
C5 C13 C14 126.2(3) . .
C15 C14 C13 107.6(3) . .
C14 C15 C16 106.0(3) . .
N2 C16 C17 124.8(3) . .
N2 C16 C15 110.6(3) . .
C17 C16 C15 124.7(4) . .
C18 C17 C16 127.2(4) . .
N3 C18 C17 125.5(3) . .
N3 C18 C19 109.5(3) . .
C17 C18 C19 125.0(3) . .
C20 C19 C18 107.3(3) . .
C19 C20 C21 106.9(3) . .
N3 C21 C22 124.8(3) . .
N3 C21 C20 109.7(3) . .
C22 C21 C20 125.6(3) . .
C30 C22 C21 126.0(3) . .
C30 C22 C23 116.7(3) . .
C21 C22 C23 117.3(3) . .
C29 C23 C24 118.4(3) . .
C29 C23 C22 120.3(3) . .
C24 C23 C22 121.1(3) . .
C23 C24 C25 120.5(4) . .
C26 C25 C24 119.7(4) . .
C28 C26 C25 120.3(3) . .
C28 C26 C27 119.9(4) . .
C25 C26 C27 119.8(4) . .
N6 C27 C26 178.7(5) . .
C26 C28 C29 119.9(4) . .
C28 C29 C23 121.1(4) . .
N4 C30 C22 125.8(3) . .
N4 C30 C31 109.2(3) . .
C22 C30 C31 125.0(3) . .
C32 C31 C30 107.7(3) . .
C31 C32 C33 107.7(3) . .
N4 C33 C38 124.5(3) . 4_545
N4 C33 C32 108.7(3) . .
C38 C33 C32 126.8(3) 4_545 .
O2 C34 C35 117.0(6) . .
O2 C34A C35 127.7(12) . .
O3 C36 C37 108.0(5) . .
C33 C38 C1 124.9(3) 4 4
C33 C38 P1 119.0(3) 4 .
C1 C38 P1 116.1(3) 4 .

loop_
_geom_bond_atom_site_label_1
_geom_bond_atom_site_label_2
_geom_bond_distance
_geom_bond_site_symmetry_2
Zn1 N1 2.067(3) .
Zn1 N4 2.073(3) .
Zn1 N3 2.074(3) .
Zn1 N2 2.074(3) .
Zn1 O1 2.081(2) .
P1 O1 1.468(3) .
P1 O2 1.549(3) .
P1 O3 1.556(3) .
P1 C38 1.799(4) .
O2 C34A 1.296(15) .
O2 C34 1.376(7) .
O3 C36 1.452(6) .
N1 C1 1.360(4) .
N1 C4 1.376(4) .
N2 C16 1.363(4) .
N2 C13 1.365(4) .
N3 C21 1.358(4) .
N3 C18 1.363(4) .
N4 C33 1.378(4) .
N4 C30 1.385(4) .
N5 C10 1.147(5) .
N6 C27 1.138(5) .
C1 C38 1.413(5) 4_545
C1 C2 1.459(5) .
C2 C3 1.332(5) .
C3 C4 1.435(5) .
C4 C5 1.392(5) .
C5 C13 1.397(5) .
C5 C6 1.505(5) .
C6 C12 1.371(5) .
C6 C7 1.383(5) .
C7 C8 1.376(6) .
C8 C9 1.383(6) .
C9 C11 1.362(5) .
C9 C10 1.441(6) .
C11 C12 1.376(5) .
C13 C14 1.441(5) .
C14 C15 1.350(5) .
C15 C16 1.441(5) .
C16 C17 1.391(5) .
C17 C18 1.386(5) .
C18 C19 1.437(5) .
C19 C20 1.336(5) .
C20 C21 1.441(5) .
C21 C22 1.409(5) .
C22 C30 1.393(5) .
C22 C23 1.498(5) .
C23 C29 1.386(5) .
C23 C24 1.391(5) .
C24 C25 1.391(5) .
C25 C26 1.379(5) .
C26 C28 1.373(5) .
C26 C27 1.444(5) .
C28 C29 1.379(5) .
C30 C31 1.428(5) .
C31 C32 1.343(5) .
C32 C33 1.444(5) .
C33 C38 1.411(5) 4_545
C34 C35 1.436(9) .
C34A C35 1.375(14) .
C36 C37 1.509(7) .
C38 C33 1.411(5) 4
C38 C1 1.413(5) 4
